data_7233551
loop_
_publ_author_name
'Tianyu Han'
'Yuning Hong'
'Ni Xie'
'Sijie Chen'
'Na Zhao'
'Engui Zhao'
'Jacky W. Y. Lam'
'Herman H. Y. Sung'
'Yuping Dong'
'Bin Tong'
'Ben Zhong Tang'

_publ_section_title
;
 Defect-sensitive crystals based on diaminomaleonitrile-functionalized
 Schiff base with aggregation-enhanced emission
;
_journal_name_full 'Journal of Materials Chemistry C'
_journal_page_first 7314
_journal_page_last 7320
_journal_paper_doi 10.1039/C3TC31562B
_journal_volume 1
_journal_year 2012
_chemical_formula_moiety 'C15 H17 N5'
_chemical_formula_sum 'C15 H17 N5'
_chemical_formula_weight 267.34
_space_group_IT_number 14
_space_group_name_Hall '-P 2ybc'
_space_group_name_H-M_alt 'P 1 21/c 1'
_symmetry_cell_setting monoclinic
_symmetry_space_group_name_H-M 'P 1 21/c 1'
_atom_sites_solution_hydrogens geom
_atom_sites_solution_primary direct
_atom_sites_solution_secondary difmap
_cell_angle_alpha 90.00
_cell_angle_beta 108.879(3)
_cell_angle_gamma 90.00
_cell_formula_units_Z 4
_cell_length_a 9.4160(2)
_cell_length_b 12.7884(2)
_cell_length_c 12.9807(4)
_cell_measurement_reflns_used 4683
_cell_measurement_temperature 173.00(14)
_cell_measurement_theta_max 71.3138
_cell_measurement_theta_min 3.5964
_cell_volume 1478.99(7)
_computing_cell_refinement
;
CrysAlisPro, Agilent Technologies,
Version 1.171.36.20 (release 27-06-2012 CrysAlis171 .NET)
(compiled Jul 11 2012,15:38:31)
;
_computing_data_collection
;
CrysAlisPro, Agilent Technologies,
Version 1.171.36.20 (release 27-06-2012 CrysAlis171 .NET)
(compiled Jul 11 2012,15:38:31)
;
_computing_data_reduction
;
CrysAlisPro, Agilent Technologies,
Version 1.171.36.20 (release 27-06-2012 CrysAlis171 .NET)
(compiled Jul 11 2012,15:38:31)
;
_computing_molecular_graphics
;
O. V. Dolomanov, L. J. Bourhis, R. J. Gildea, J. A. K. Howard and H. Puschmann,
OLEX2: a complete structure solution, refinement and analysis program.
J. Appl. Cryst. (2009). 42, 339-341.
;
_computing_publication_material
;
O. V. Dolomanov, L. J. Bourhis, R. J. Gildea, J. A. K. Howard and H. Puschmann,
OLEX2: a complete structure solution, refinement and analysis program.
J. Appl. Cryst. (2009). 42, 339-341.
;
_computing_structure_refinement
;
XL, G.M. Sheldrick, Acta Cryst.
(2008). A64, 112-122
;
_computing_structure_solution 'SHELXS-97 (Sheldrick, 1990)'
_diffrn_ambient_temperature 173.00(14)
_diffrn_detector_area_resol_mean 15.9578
_diffrn_measured_fraction_theta_full 0.9874
_diffrn_measured_fraction_theta_max 0.9974
_diffrn_measurement_details
;
#__ type_ start__ end____ width___ exp.time_
  1 omega   40.00   70.00   1.0000    4.0000
omega____ theta____ kappa____ phi______ frames
    -      110.0000  -25.0000  120.0000 30

#__ type_ start__ end____ width___ exp.time_
  2 omega   -9.00   23.00   1.0000    3.0000
omega____ theta____ kappa____ phi______ frames
    -        0.0000  -77.0000  -90.0000 32

#__ type_ start__ end____ width___ exp.time_
  3 omega  -57.00  -21.00   1.0000    3.0000
omega____ theta____ kappa____ phi______ frames
    -        0.0000  -77.0000  -90.0000 36

#__ type_ start__ end____ width___ exp.time_
  4 omega -112.00  -52.00   1.0000    2.0000
omega____ theta____ kappa____ phi______ frames
    -      -55.0000  125.0000  -60.0000 60

#__ type_ start__ end____ width___ exp.time_
  5 omega   74.00  125.00   1.0000    2.0000
omega____ theta____ kappa____ phi______ frames
    -       55.0000  125.0000   60.0000 51

#__ type_ start__ end____ width___ exp.time_
  6 omega   34.00  119.00   1.0000    2.0000
omega____ theta____ kappa____ phi______ frames
    -       55.0000   57.0000   90.0000 85

#__ type_ start__ end____ width___ exp.time_
  7 omega   -4.00   68.00   1.0000    2.0000
omega____ theta____ kappa____ phi______ frames
    -       55.0000  -57.0000  120.0000 72

#__ type_ start__ end____ width___ exp.time_
  8 omega   -9.00   70.00   1.0000    2.0000
omega____ theta____ kappa____ phi______ frames
    -       55.0000  -38.0000  -60.0000 79

#__ type_ start__ end____ width___ exp.time_
  9 omega -114.00  -34.00   1.0000    4.0000
omega____ theta____ kappa____ phi______ frames
    -      -64.0000  -77.0000 -120.0000 80

#__ type_ start__ end____ width___ exp.time_
 10 omega   45.00  129.00   1.0000    4.0000
omega____ theta____ kappa____ phi______ frames
    -      110.0000  -92.0000  -30.0000 84

#__ type_ start__ end____ width___ exp.time_
 11 omega   37.00   72.00   1.0000    4.0000
omega____ theta____ kappa____ phi______ frames
    -      110.0000  -25.0000   30.0000 35

#__ type_ start__ end____ width___ exp.time_
 12 omega   40.00   72.00   1.0000    4.0000
omega____ theta____ kappa____ phi______ frames
    -      110.0000  -25.0000  -90.0000 32

#__ type_ start__ end____ width___ exp.time_
 13 omega   39.00   70.00   1.0000    4.0000
omega____ theta____ kappa____ phi______ frames
    -      110.0000  -25.0000 -150.0000 31

#__ type_ start__ end____ width___ exp.time_
 14 omega   43.00   69.00   1.0000    4.0000
omega____ theta____ kappa____ phi______ frames
    -      110.0000  -38.0000 -150.0000 26

#__ type_ start__ end____ width___ exp.time_
 15 omega   37.00   70.00   1.0000    4.0000
omega____ theta____ kappa____ phi______ frames
    -      110.0000  -25.0000  150.0000 33

#__ type_ start__ end____ width___ exp.time_
 16 omega   40.00   72.00   1.0000    4.0000
omega____ theta____ kappa____ phi______ frames
    -      110.0000  -25.0000   60.0000 32

#__ type_ start__ end____ width___ exp.time_
 17 omega   37.00   72.00   1.0000    4.0000
omega____ theta____ kappa____ phi______ frames
    -      110.0000  -25.0000   90.0000 35

#__ type_ start__ end____ width___ exp.time_
 18 omega   37.00   71.00   1.0000    4.0000
omega____ theta____ kappa____ phi______ frames
    -      110.0000  -25.0000 -120.0000 34

#__ type_ start__ end____ width___ exp.time_
 19 omega   37.00   70.00   1.0000    4.0000
omega____ theta____ kappa____ phi______ frames
    -      110.0000  -25.0000 -180.0000 33

#__ type_ start__ end____ width___ exp.time_
 20 omega   44.00  120.00   1.0000    4.0000
omega____ theta____ kappa____ phi______ frames
    -      110.0000  -64.0000  -30.0000 76

#__ type_ start__ end____ width___ exp.time_
 21 omega   40.00  144.00   1.0000    4.0000
omega____ theta____ kappa____ phi______ frames
    -      110.0000  -92.0000 -180.0000 104

#__ type_ start__ end____ width___ exp.time_
 22 omega   38.00   72.00   1.0000    4.0000
omega____ theta____ kappa____ phi______ frames
    -      110.0000  -25.0000  -30.0000 34

#__ type_ start__ end____ width___ exp.time_
 23 omega   38.00   65.00   1.0000    4.0000
omega____ theta____ kappa____ phi______ frames
    -      110.0000  -25.0000  -60.0000 27
;
_diffrn_measurement_device 'kappa diffractometer'
_diffrn_measurement_device_type 'Xcalibur, Sapphire3, Gemini ultra'
_diffrn_measurement_method '\w scans'
_diffrn_orient_matrix_UB_11 0.1472678000
_diffrn_orient_matrix_UB_12 -0.0582092000
_diffrn_orient_matrix_UB_13 0.0106694000
_diffrn_orient_matrix_UB_21 0.0548460000
_diffrn_orient_matrix_UB_22 0.0202976000
_diffrn_orient_matrix_UB_23 0.1236728000
_diffrn_orient_matrix_UB_31 -0.0721923000
_diffrn_orient_matrix_UB_32 -0.1034962000
_diffrn_orient_matrix_UB_33 0.0182671000
_diffrn_radiation_monochromator mirror
_diffrn_radiation_probe x-ray
_diffrn_radiation_type CuK\a
_diffrn_radiation_wavelength 1.5418
_diffrn_reflns_av_R_equivalents 0.0177
_diffrn_reflns_av_unetI/netI 0.0179
_diffrn_reflns_limit_h_max 9
_diffrn_reflns_limit_h_min -11
_diffrn_reflns_limit_k_max 11
_diffrn_reflns_limit_k_min -15
_diffrn_reflns_limit_l_max 15
_diffrn_reflns_limit_l_min -14
_diffrn_reflns_number 7102
_diffrn_reflns_theta_full 66.50
_diffrn_reflns_theta_max 66.97
_diffrn_reflns_theta_min 4.96
_diffrn_source 'sealed X-ray tube'
_diffrn_source_current 35
_diffrn_source_power 1.75
_diffrn_source_target Cu
_diffrn_source_voltage 50
_exptl_absorpt_coefficient_mu 0.602
_exptl_absorpt_correction_T_max 1.00000
_exptl_absorpt_correction_T_min 0.59148
_exptl_absorpt_correction_type multi-scan
_exptl_absorpt_process_details
;
CrysAlisPro, Agilent Technologies,
Version 1.171.36.20 (release 27-06-2012 CrysAlis171 .NET)
(compiled Jul 11 2012,15:38:31)
Empirical absorption correction using spherical harmonics,
 implemented in SCALE3 ABSPACK scaling algorithm.
;
_exptl_crystal_colour orange
_exptl_crystal_density_diffrn 1.201
_exptl_crystal_density_method 'not measured'
_exptl_crystal_description block
_exptl_crystal_F_000 568
_exptl_crystal_size_max 0.40
_exptl_crystal_size_mid 0.35
_exptl_crystal_size_min 0.25
_refine_diff_density_max 0.170
_refine_diff_density_min -0.166
_refine_diff_density_rms 0.029
_refine_ls_extinction_method none
_refine_ls_goodness_of_fit_ref 1.003
_refine_ls_hydrogen_treatment constr
_refine_ls_matrix_type full
_refine_ls_number_parameters 183
_refine_ls_number_reflns 2584
_refine_ls_number_restraints 0
_refine_ls_restrained_S_all 1.003
_refine_ls_R_factor_all 0.0379
_refine_ls_R_factor_gt 0.0355
_refine_ls_shift/su_max 0.001
_refine_ls_shift/su_mean 0.000
_refine_ls_structure_factor_coef Fsqd
_refine_ls_weighting_details 'calc w=1/[\s^2^(Fo^2^)+(0.0648P)^2^+0.1607P] where P=(Fo^2^+2Fc^2^)/3'
_refine_ls_weighting_scheme calc
_refine_ls_wR_factor_gt 0.0999
_refine_ls_wR_factor_ref 0.1027
_reflns_number_gt 2406
_reflns_number_total 2584
_reflns_threshold_expression >2sigma(I)
_cod_data_source_file J-Mater-Chem-C-2013-1-7314.cif
_cod_data_source_block a
_cod_depositor_comments
;
The following automatic conversions were performed:

data item '_symmetry_cell_setting' value 'Monoclinic' was changed to
'monoclinic' in accordance with the built-in table derived from the
CIF Core dictionary named 'cif_core.dic' version 2.4.5 last updated
on 2014-11-21.

Automatic conversion script
Id: cif_fix_values 6909 2019-04-08 15:41:33Z antanas 
;
_cod_original_cell_volume 1478.99(6)
_cod_original_sg_symbol_H-M P2(1)/c
_cod_database_code 7233551
_reflns_odcompleteness_completeness 98.74
_reflns_odcompleteness_iscentric 1
_reflns_odcompleteness_theta 68.13

loop_
_space_group_symop_id
_space_group_symop_operation_xyz
1 'x, y, z'
2 '-x, y+1/2, -z+1/2'
3 '-x, -y, -z'
4 'x, -y-1/2, z-1/2'

loop_
_atom_site_label
_atom_site_type_symbol
_atom_site_fract_x
_atom_site_fract_y
_atom_site_fract_z
_atom_site_U_iso_or_equiv
_atom_site_adp_type
_atom_site_occupancy
_atom_site_symmetry_multiplicity
_atom_site_calc_flag
_atom_site_refinement_flags
_atom_site_disorder_assembly
_atom_site_disorder_group
N1 N 0.13460(9) 0.41445(6) 0.58527(7) 0.0337(2) Uani 1 1 d . . .
N2 N -0.03672(10) 0.25459(7) 0.62555(7) 0.0414(2) Uani 1 1 d . . .
H2A H -0.0875 0.1998 0.6396 0.050 Uiso 1 1 d R . .
H2B H -0.0205 0.2581 0.5610 0.050 Uiso 1 1 d R . .
N3 N 0.18743(11) 0.56638(7) 0.81709(8) 0.0463(2) Uani 1 1 d . . .
N4 N -0.03576(12) 0.31766(9) 0.88208(8) 0.0510(3) Uani 1 1 d . . .
N5 N 0.36783(11) 0.50866(7) 0.17956(7) 0.0424(2) Uani 1 1 d . . .
C1 C 0.09986(11) 0.41364(7) 0.68137(8) 0.0338(2) Uani 1 1 d . . .
C2 C 0.01591(11) 0.33206(8) 0.69830(8) 0.0348(2) Uani 1 1 d . . .
C3 C 0.14581(11) 0.49636(8) 0.75949(8) 0.0369(3) Uani 1 1 d . . .
C4 C -0.01601(11) 0.32559(8) 0.79971(8) 0.0395(3) Uani 1 1 d . . .
C5 C 0.33096(11) 0.50393(7) 0.27286(8) 0.0350(2) Uani 1 1 d . . .
C6 C 0.24028(12) 0.42205(8) 0.29055(8) 0.0371(2) Uani 1 1 d . . .
H6 H 0.2045 0.3697 0.2365 0.045 Uiso 1 1 calc R . .
C7 C 0.20304(11) 0.41684(7) 0.38405(8) 0.0347(2) Uani 1 1 d . . .
H7 H 0.1423 0.3607 0.3935 0.042 Uiso 1 1 calc R . .
C8 C 0.25243(10) 0.49242(7) 0.46616(8) 0.0328(2) Uani 1 1 d . . .
C9 C 0.34252(12) 0.57289(8) 0.44900(8) 0.0375(2) Uani 1 1 d . . .
H9 H 0.3781 0.6249 0.5035 0.045 Uiso 1 1 calc R . .
C10 C 0.38134(12) 0.57923(8) 0.35579(9) 0.0386(2) Uani 1 1 d . . .
H10 H 0.4430 0.6352 0.3473 0.046 Uiso 1 1 calc R . .
C11 C 0.21333(11) 0.48896(7) 0.56454(8) 0.0343(2) Uani 1 1 d . . .
H11 H 0.2469 0.5437 0.6162 0.041 Uiso 1 1 calc R . .
C12 C 0.47848(12) 0.58283(9) 0.16687(9) 0.0451(3) Uani 1 1 d . . .
H12A H 0.5291 0.5519 0.1181 0.054 Uiso 1 1 calc R . .
H12B H 0.5556 0.5941 0.2387 0.054 Uiso 1 1 calc R . .
C13 C 0.41314(15) 0.68752(10) 0.12114(11) 0.0574(3) Uani 1 1 d . . .
H13A H 0.3392 0.6775 0.0487 0.086 Uiso 1 1 calc R . .
H13B H 0.4937 0.7334 0.1155 0.086 Uiso 1 1 calc R . .
H13C H 0.3642 0.7194 0.1695 0.086 Uiso 1 1 calc R . .
C14 C 0.29728(14) 0.44094(10) 0.08653(9) 0.0510(3) Uani 1 1 d . . .
H14A H 0.2946 0.4779 0.0189 0.061 Uiso 1 1 calc R . .
H14B H 0.1923 0.4273 0.0830 0.061 Uiso 1 1 calc R . .
C15 C 0.37739(19) 0.33749(12) 0.09137(13) 0.0677(4) Uani 1 1 d . . .
H15A H 0.3286 0.2976 0.0249 0.102 Uiso 1 1 calc R . .
H15B H 0.3729 0.2976 0.1547 0.102 Uiso 1 1 calc R . .
H15C H 0.4825 0.3503 0.0976 0.102 Uiso 1 1 calc R . .

loop_
_atom_site_aniso_label
_atom_site_aniso_U_11
_atom_site_aniso_U_22
_atom_site_aniso_U_33
_atom_site_aniso_U_23
_atom_site_aniso_U_13
_atom_site_aniso_U_12
N1 0.0355(4) 0.0351(4) 0.0304(4) 0.0023(3) 0.0105(3) 0.0041(3)
N2 0.0525(5) 0.0378(5) 0.0381(5) 0.0019(3) 0.0207(4) -0.0026(4)
N3 0.0497(5) 0.0476(5) 0.0405(5) -0.0065(4) 0.0131(4) 0.0062(4)
N4 0.0546(6) 0.0637(6) 0.0392(5) 0.0087(4) 0.0215(4) 0.0089(5)
N5 0.0477(5) 0.0459(5) 0.0364(5) 0.0055(4) 0.0176(4) -0.0014(4)
C1 0.0347(5) 0.0364(5) 0.0299(5) 0.0027(4) 0.0099(4) 0.0077(4)
C2 0.0359(5) 0.0379(5) 0.0313(5) 0.0057(4) 0.0117(4) 0.0093(4)
C3 0.0362(5) 0.0422(6) 0.0326(5) 0.0038(4) 0.0117(4) 0.0097(4)
C4 0.0390(5) 0.0429(6) 0.0375(6) 0.0072(4) 0.0134(4) 0.0075(4)
C5 0.0348(5) 0.0365(5) 0.0330(5) 0.0063(4) 0.0100(4) 0.0046(4)
C6 0.0401(5) 0.0367(5) 0.0336(5) -0.0029(4) 0.0105(4) -0.0038(4)
C7 0.0353(5) 0.0332(5) 0.0354(5) 0.0014(4) 0.0112(4) -0.0030(4)
C8 0.0334(5) 0.0316(5) 0.0311(5) 0.0026(4) 0.0074(4) 0.0024(4)
C9 0.0428(5) 0.0322(5) 0.0351(5) -0.0016(4) 0.0094(4) -0.0027(4)
C10 0.0405(5) 0.0334(5) 0.0414(6) 0.0043(4) 0.0126(4) -0.0052(4)
C11 0.0367(5) 0.0325(5) 0.0314(5) 0.0005(4) 0.0078(4) 0.0025(4)
C12 0.0409(6) 0.0531(6) 0.0439(6) 0.0137(5) 0.0174(5) 0.0045(5)
C13 0.0531(7) 0.0582(7) 0.0600(8) 0.0242(6) 0.0172(6) 0.0021(6)
C14 0.0585(7) 0.0641(7) 0.0316(5) 0.0017(5) 0.0160(5) -0.0034(6)
C15 0.0853(10) 0.0640(8) 0.0636(8) -0.0155(7) 0.0378(8) -0.0048(7)

loop_
_atom_type_symbol
_atom_type_description
_atom_type_scat_dispersion_real
_atom_type_scat_dispersion_imag
_atom_type_scat_source
C C 0.0181 0.0091 'International Tables Vol C Tables 4.2.6.8 and 6.1.1.4'
H H 0.0000 0.0000 'International Tables Vol C Tables 4.2.6.8 and 6.1.1.4'
N N 0.0311 0.0180 'International Tables Vol C Tables 4.2.6.8 and 6.1.1.4'

loop_
_geom_angle_atom_site_label_1
_geom_angle_atom_site_label_2
_geom_angle_atom_site_label_3
_geom_angle
_geom_angle_site_symmetry_1
_geom_angle_site_symmetry_3
C11 N1 C1 120.80(8) . .
C5 N5 C12 121.71(9) . .
C5 N5 C14 121.97(9) . .
C12 N5 C14 116.32(9) . .
N1 C1 C3 121.72(9) . .
C2 C1 N1 117.78(9) . .
C2 C1 C3 120.48(9) . .
N2 C2 C1 123.25(9) . .
N2 C2 C4 117.31(9) . .
C1 C2 C4 119.42(9) . .
N3 C3 C1 174.91(11) . .
N4 C4 C2 176.92(11) . .
N5 C5 C6 121.10(9) . .
N5 C5 C10 121.92(9) . .
C10 C5 C6 116.98(9) . .
C7 C6 C5 121.36(9) . .
C6 C7 C8 121.54(9) . .
C7 C8 C11 122.41(9) . .
C9 C8 C7 117.12(9) . .
C9 C8 C11 120.47(9) . .
C10 C9 C8 122.14(9) . .
C9 C10 C5 120.86(9) . .
N1 C11 C8 122.53(9) . .
N5 C12 C13 113.93(9) . .
N5 C14 C15 113.38(10) . .

loop_
_geom_bond_atom_site_label_1
_geom_bond_atom_site_label_2
_geom_bond_distance
_geom_bond_site_symmetry_2
N1 C1 1.3883(12) .
N1 C11 1.2881(13) .
N2 C2 1.3477(13) .
N3 C3 1.1510(14) .
N4 C4 1.1475(14) .
N5 C5 1.3649(13) .
N5 C12 1.4572(14) .
N5 C14 1.4596(15) .
C1 C2 1.3690(15) .
C1 C3 1.4320(14) .
C2 C4 1.4443(14) .
C5 C6 1.4160(14) .
C5 C10 1.4074(14) .
C6 C7 1.3697(14) .
C7 C8 1.4021(14) .
C8 C9 1.3967(14) .
C8 C11 1.4396(14) .
C9 C10 1.3748(15) .
C12 C13 1.5123(16) .
C14 C15 1.514(2) .

loop_
_geom_torsion_atom_site_label_1
_geom_torsion_atom_site_label_2
_geom_torsion_atom_site_label_3
_geom_torsion_atom_site_label_4
_geom_torsion
_geom_torsion_site_symmetry_1
_geom_torsion_site_symmetry_2
_geom_torsion_site_symmetry_3
_geom_torsion_site_symmetry_4
N1 C1 C2 N2 -1.51(14) . . . .
N1 C1 C2 C4 176.83(8) . . . .
N1 C1 C3 N3 1.2(12) . . . .
N2 C2 C4 N4 85(2) . . . .
N5 C5 C6 C7 179.94(9) . . . .
N5 C5 C10 C9 179.90(9) . . . .
C1 N1 C11 C8 179.67(8) . . . .
C1 C2 C4 N4 -93(2) . . . .
C2 C1 C3 N3 -177.0(11) . . . .
C3 C1 C2 N2 176.74(9) . . . .
C3 C1 C2 C4 -4.93(14) . . . .
C5 N5 C12 C13 -88.99(13) . . . .
C5 N5 C14 C15 -88.57(13) . . . .
C5 C6 C7 C8 0.25(16) . . . .
C6 C5 C10 C9 -0.41(15) . . . .
C6 C7 C8 C9 -0.56(14) . . . .
C6 C7 C8 C11 179.36(9) . . . .
C7 C8 C9 C10 0.40(15) . . . .
C7 C8 C11 N1 2.35(15) . . . .
C8 C9 C10 C5 0.09(15) . . . .
C9 C8 C11 N1 -177.72(9) . . . .
C10 C5 C6 C7 0.24(15) . . . .
C11 N1 C1 C2 -179.93(9) . . . .
C11 N1 C1 C3 1.85(14) . . . .
C11 C8 C9 C10 -179.53(9) . . . .
C12 N5 C5 C6 -170.70(9) . . . .
C12 N5 C5 C10 8.98(15) . . . .
C12 N5 C14 C15 92.28(12) . . . .
C14 N5 C5 C6 10.19(15) . . . .
C14 N5 C5 C10 -170.13(10) . . . .
C14 N5 C12 C13 90.16(13) . . . .
